data_4121933
loop_
_publ_author_name
'Zhang, Rui'
'Futagoishi, Tsukasa'
'Murata, Michihisa'
'Wakamiya, Atsushi'
'Murata, Yasujiro'

_publ_section_title
;
 Synthesis and Structure of an Open-Cage Thiafullerene C69S: Reactivity
 Differences of an Open-Cage C70 Tetraketone Relative to Its C60 Analogue.
;
_journal_issue 23
_journal_name_full 'Journal of the American Chemical Society'
_journal_page_first 8193
_journal_page_last 8196
_journal_paper_doi 10.1021/ja504054s
_journal_volume 136
_journal_year 2014
_chemical_formula_sum 'C97 H31 Cl N2 O S'
_chemical_formula_weight 1307.75
_chemical_name_systematic
; 
 ? 
;
_space_group_IT_number 14
_symmetry_cell_setting monoclinic
_symmetry_space_group_name_Hall '-P 2yn'
_symmetry_space_group_name_H-M 'P 1 21/n 1'
_atom_sites_solution_hydrogens geom
_atom_sites_solution_primary direct
_atom_sites_solution_secondary difmap
_audit_creation_method SHELXL-97
_cell_angle_alpha 90.00
_cell_angle_beta 96.8988(5)
_cell_angle_gamma 90.00
_cell_formula_units_Z 4
_cell_length_a 10.99980(10)
_cell_length_b 15.5835(2)
_cell_length_c 32.7449(3)
_cell_measurement_temperature 103(2)
_cell_volume 5572.34(10)
_computing_structure_refinement 'SHELXL-97 (Sheldrick, 1997)'
_computing_structure_solution 'SHELXS-97 (Sheldrick, 1990)'
_diffrn_ambient_temperature 103(2)
_diffrn_measured_fraction_theta_full 0.962
_diffrn_measured_fraction_theta_max 0.962
_diffrn_radiation_monochromator graphite
_diffrn_radiation_source 'fine-focus sealed tube'
_diffrn_radiation_wavelength 0.85000
_diffrn_reflns_av_R_equivalents 0.0673
_diffrn_reflns_av_sigmaI/netI 0.0404
_diffrn_reflns_limit_h_max 13
_diffrn_reflns_limit_h_min -13
_diffrn_reflns_limit_k_max 18
_diffrn_reflns_limit_k_min -18
_diffrn_reflns_limit_l_max 39
_diffrn_reflns_limit_l_min -39
_diffrn_reflns_number 42208
_diffrn_reflns_theta_full 31.00
_diffrn_reflns_theta_max 31.00
_diffrn_reflns_theta_min 2.17
_exptl_absorpt_coefficient_mu 0.271
_exptl_absorpt_correction_T_max 0.9973
_exptl_absorpt_correction_T_min 0.9866
_exptl_absorpt_correction_type multi-scan
_exptl_crystal_colour black
_exptl_crystal_density_diffrn 1.559
_exptl_crystal_density_method 'not measured'
_exptl_crystal_description plate
_exptl_crystal_F_000 2672
_exptl_crystal_size_max 0.05
_exptl_crystal_size_mid 0.01
_exptl_crystal_size_min 0.01
_refine_diff_density_max 0.977
_refine_diff_density_min -0.664
_refine_diff_density_rms 0.062
_refine_ls_extinction_method none
_refine_ls_goodness_of_fit_ref 1.054
_refine_ls_hydrogen_treatment constr
_refine_ls_matrix_type full
_refine_ls_number_parameters 936
_refine_ls_number_reflns 9989
_refine_ls_number_restraints 0
_refine_ls_restrained_S_all 1.054
_refine_ls_R_factor_all 0.0868
_refine_ls_R_factor_gt 0.0769
_refine_ls_shift/su_max 0.000
_refine_ls_shift/su_mean 0.000
_refine_ls_structure_factor_coef Fsqd
_refine_ls_weighting_details 'calc w=1/[\s^2^(Fo^2^)+(0.1188P)^2^+5.3454P] where P=(Fo^2^+2Fc^2^)/3'
_refine_ls_weighting_scheme calc
_refine_ls_wR_factor_gt 0.2065
_refine_ls_wR_factor_ref 0.2198
_reflns_number_gt 8475
_reflns_number_total 9989
_reflns_threshold_expression >2sigma(I)
_cod_data_source_file ja504054s_si_002.cif
_cod_data_source_block mm24
_cod_depositor_comments 'Adding full bibliography for 4121930--4121933.cif.'
_cod_original_sg_symbol_H-M P21/n
_cod_database_code 4121933

loop_
_symmetry_equiv_pos_as_xyz
'x, y, z'
'-x+1/2, y+1/2, -z+1/2'
'-x, -y, -z'
'x-1/2, -y-1/2, z-1/2'

loop_
_atom_site_label
_atom_site_type_symbol
_atom_site_fract_x
_atom_site_fract_y
_atom_site_fract_z
_atom_site_U_iso_or_equiv
_atom_site_adp_type
_atom_site_occupancy
_atom_site_symmetry_multiplicity
_atom_site_calc_flag
_atom_site_refinement_flags
_atom_site_disorder_assembly
_atom_site_disorder_group
C1 C -0.1907(3) 0.5778(2) 0.23915(11) 0.0525(8) Uani 1 1 d . . .
C2 C -0.2104(3) 0.6731(2) 0.23693(11) 0.0539(8) Uani 1 1 d . . .
H2 H -0.1935 0.7054 0.2616 0.065 Uiso 1 1 calc R . .
C3 C -0.2502(3) 0.7154(2) 0.20243(11) 0.0555(8) Uani 1 1 d . . .
H3 H -0.2624 0.7755 0.2042 0.067 Uiso 1 1 calc R . .
C4 C -0.2771(3) 0.6736(2) 0.16076(10) 0.0468(7) Uani 1 1 d . . .
C5 C -0.1804(3) 0.7040(2) 0.13229(11) 0.0499(7) Uani 1 1 d . . .
C6 C -0.1292(3) 0.6384(2) 0.10651(10) 0.0480(7) Uani 1 1 d . . .
C7 C -0.0078(3) 0.63425(19) 0.09716(10) 0.0456(7) Uani 1 1 d . . .
C8 C 0.1093(3) 0.6451(2) 0.12458(11) 0.0507(8) Uani 1 1 d . . .
C9 C 0.1215(3) 0.6546(2) 0.16683(11) 0.0507(8) Uani 1 1 d . . .
S1 S 0.00649(7) 0.69072(5) 0.19507(3) 0.0533(2) Uani 1 1 d . . .
C10 C 0.0342(3) 0.6026(2) 0.22882(11) 0.0531(8) Uani 1 1 d . . .
C11 C -0.0550(3) 0.5510(2) 0.24279(10) 0.0524(8) Uani 1 1 d . . .
C12 C -0.2386(3) 0.5329(2) 0.19946(10) 0.0474(7) Uani 1 1 d . . .
C13 C -0.2711(3) 0.5768(2) 0.16378(10) 0.0478(7) Uani 1 1 d . . .
C14 C -0.2102(3) 0.56656(19) 0.09369(10) 0.0462(7) Uani 1 1 d . . .
C15 C 0.2082(3) 0.6023(2) 0.19237(11) 0.0527(8) Uani 1 1 d . . .
C16 C -0.2779(3) 0.5311(2) 0.12525(10) 0.0464(7) Uani 1 1 d . . .
C17 C 0.1536(3) 0.5698(2) 0.22641(10) 0.0492(7) Uani 1 1 d . . .
C18 C -0.0292(3) 0.4612(2) 0.24663(10) 0.0524(8) Uani 1 1 d . . .
C19 C -0.2191(3) 0.4415(2) 0.19954(10) 0.0458(7) Uani 1 1 d . . .
C20 C -0.1191(3) 0.4022(2) 0.22691(10) 0.0504(7) Uani 1 1 d . . .
C21 C 0.0972(3) 0.4330(2) 0.25454(10) 0.0533(8) Uani 1 1 d . . .
C22 C -0.2661(3) 0.3972(2) 0.16431(10) 0.0483(7) Uani 1 1 d . . .
C23 C 0.1918(3) 0.4910(2) 0.24492(11) 0.0551(8) Uani 1 1 d . . .
C24 C -0.2943(3) 0.4432(2) 0.12622(10) 0.0473(7) Uani 1 1 d . . .
C25 C 0.3038(3) 0.5585(2) 0.17661(11) 0.0521(8) Uani 1 1 d . . .
C26 C -0.1797(3) 0.5107(2) 0.06336(10) 0.0482(7) Uani 1 1 d . . .
C27 C 0.0211(3) 0.5750(2) 0.06609(10) 0.0491(7) Uani 1 1 d . . .
C28 C 0.2016(3) 0.5934(2) 0.10786(11) 0.0512(8) Uani 1 1 d . . .
C29 C 0.1490(3) 0.5524(2) 0.07164(11) 0.0505(7) Uani 1 1 d . . .
C30 C -0.0629(3) 0.5166(2) 0.04838(10) 0.0494(7) Uani 1 1 d . . .
C31 C 0.3026(3) 0.5542(2) 0.13246(12) 0.0535(8) Uani 1 1 d . . .
C32 C 0.3600(3) 0.4913(2) 0.20123(11) 0.0547(8) Uani 1 1 d . . .
C33 C -0.2102(3) 0.4208(2) 0.06279(10) 0.0490(7) Uani 1 1 d . . .
C34 C -0.2659(3) 0.3872(2) 0.09403(11) 0.0487(7) Uani 1 1 d . . .
C35 C 0.3043(3) 0.4579(2) 0.23464(11) 0.0541(8) Uani 1 1 d . . .
C36 C 0.3305(3) 0.3671(2) 0.23766(11) 0.0579(8) Uani 1 1 d . . .
C37 C -0.2266(3) 0.3048(2) 0.11197(11) 0.0497(7) Uani 1 1 d . . .
C38 C -0.2265(3) 0.3133(2) 0.15490(11) 0.0510(8) Uani 1 1 d . . .
C39 C 0.2409(3) 0.3117(2) 0.24731(12) 0.0591(9) Uani 1 1 d . . .
C40 C 0.1210(3) 0.3453(3) 0.25403(11) 0.0586(9) Uani 1 1 d . . .
C41 C -0.1401(3) 0.2688(2) 0.18295(12) 0.0541(8) Uani 1 1 d . . .
C42 C -0.0858(3) 0.3151(2) 0.21955(11) 0.0524(8) Uani 1 1 d . . .
C43 C 0.0311(3) 0.2857(2) 0.23707(11) 0.0569(8) Uani 1 1 d . . .
C44 C 0.0929(3) 0.2143(2) 0.22070(12) 0.0588(9) Uani 1 1 d . . .
C45 C -0.0758(3) 0.2030(2) 0.16546(12) 0.0569(9) Uani 1 1 d . . .
C46 C 0.2235(3) 0.2316(2) 0.22703(12) 0.0606(9) Uani 1 1 d . . .
C47 C -0.0731(3) 0.1958(2) 0.12201(13) 0.0573(9) Uani 1 1 d . . .
C48 C -0.1401(3) 0.2538(2) 0.09445(12) 0.0535(8) Uani 1 1 d . . .
C49 C 0.4058(3) 0.3452(2) 0.20653(11) 0.0554(8) Uani 1 1 d . . .
C50 C -0.0819(3) 0.2887(2) 0.06048(11) 0.0502(7) Uani 1 1 d . . .
C51 C 0.4224(3) 0.4228(2) 0.18304(12) 0.0562(8) Uani 1 1 d . . .
C52 C -0.1139(3) 0.3725(2) 0.04646(10) 0.0520(8) Uani 1 1 d . . .
C53 C -0.0250(3) 0.4325(2) 0.03744(10) 0.0524(8) Uani 1 1 d . . .
C54 C 0.4224(3) 0.4188(2) 0.14091(12) 0.0523(8) Uani 1 1 d . . .
C55 C 0.3590(3) 0.4843(2) 0.11507(12) 0.0552(8) Uani 1 1 d . . .
C56 C 0.1030(3) 0.4099(2) 0.04077(10) 0.0528(8) Uani 1 1 d . . .
C57 C 0.1922(3) 0.4730(2) 0.05799(10) 0.0523(8) Uani 1 1 d . . .
C58 C 0.3056(3) 0.4436(2) 0.07840(11) 0.0535(8) Uani 1 1 d . . .
C59 C 0.3336(3) 0.3532(2) 0.08121(12) 0.0573(8) Uani 1 1 d . . .
C60 C 0.1289(3) 0.3220(2) 0.04584(11) 0.0548(8) Uani 1 1 d . . .
C61 C 0.4082(3) 0.3373(2) 0.12040(12) 0.0576(9) Uani 1 1 d . . .
C62 C 0.0396(3) 0.2623(2) 0.05604(12) 0.0569(8) Uani 1 1 d . . .
C63 C 0.3911(3) 0.2633(2) 0.14229(13) 0.0598(9) Uani 1 1 d . . .
C64 C 0.3901(3) 0.2674(2) 0.18583(12) 0.0584(9) Uani 1 1 d . . .
C65 C 0.2965(3) 0.2084(2) 0.19682(13) 0.0614(9) Uani 1 1 d . . .
C66 C 0.1165(3) 0.1499(2) 0.15412(13) 0.0620(9) Uani 1 1 d . . .
C67 C 0.2423(3) 0.1671(2) 0.15941(13) 0.0619(9) Uani 1 1 d . . .
C68 C 0.0462(3) 0.1645(2) 0.11503(13) 0.0611(9) Uani 1 1 d . . .
C69 C 0.3001(3) 0.2009(2) 0.12592(12) 0.0558(8) Uani 1 1 d . . .
C70 C 0.1015(3) 0.1980(2) 0.08223(12) 0.0573(9) Uani 1 1 d . . .
C71 C 0.2307(3) 0.2156(2) 0.08789(12) 0.0596(9) Uani 1 1 d . . .
C72 C 0.0427(3) 0.1742(2) 0.18525(13) 0.0606(9) Uani 1 1 d . . .
O1 O -0.1578(2) 0.78038(14) 0.12895(8) 0.0576(6) Uani 1 1 d . . .
C74 C -0.4025(3) 0.70198(18) 0.13921(10) 0.0447(7) Uani 1 1 d . . .
C75 C -0.4951(3) 0.7289(2) 0.16141(11) 0.0487(7) Uani 1 1 d . . .
H75 H -0.4847 0.7280 0.1906 0.058 Uiso 1 1 calc R . .
C76 C -0.6029(3) 0.7569(2) 0.13962(11) 0.0513(8) Uani 1 1 d . . .
H76 H -0.6679 0.7765 0.1538 0.062 Uiso 1 1 calc R . .
C77 C -0.6162(3) 0.7566(2) 0.09754(11) 0.0505(8) Uani 1 1 d . . .
H77 H -0.6899 0.7764 0.0824 0.061 Uiso 1 1 calc R . .
C78 C -0.5203(3) 0.72680(19) 0.07700(11) 0.0483(7) Uani 1 1 d . . .
N1 N -0.4141(2) 0.70054(15) 0.09849(9) 0.0462(6) Uani 1 1 d . . .
C79 C -0.2497(3) 0.5429(2) 0.27600(11) 0.0521(8) Uani 1 1 d . . .
C80 C -0.3692(3) 0.5137(2) 0.27075(12) 0.0589(9) Uani 1 1 d . . .
H80 H -0.4163 0.5148 0.2445 0.071 Uiso 1 1 calc R . .
C81 C -0.4180(3) 0.4830(3) 0.30493(12) 0.0616(9) Uani 1 1 d . . .
H81 H -0.4992 0.4610 0.3024 0.074 Uiso 1 1 calc R . .
C82 C -0.3477(3) 0.4846(2) 0.34265(12) 0.0570(8) Uani 1 1 d . . .
H82 H -0.3798 0.4636 0.3664 0.068 Uiso 1 1 calc R . .
C83 C -0.2292(3) 0.5170(2) 0.34568(11) 0.0512(8) Uani 1 1 d . . .
N2 N -0.1816(3) 0.54561(17) 0.31242(9) 0.0518(6) Uani 1 1 d . . .
C84 C -0.1440(3) 0.5173(2) 0.38609(11) 0.0547(8) Uani 1 1 d . . .
C85 C -0.0749(4) 0.6011(2) 0.39034(13) 0.0634(9) Uani 1 1 d . . .
H84 H -0.1330 0.6485 0.3914 0.095 Uiso 1 1 calc R . .
H84A H -0.0294 0.6088 0.3667 0.095 Uiso 1 1 calc R . .
H84B H -0.0176 0.6003 0.4157 0.095 Uiso 1 1 calc R . .
C86 C -0.2138(4) 0.5060(3) 0.42327(12) 0.0739(11) Uani 1 1 d . . .
H86 H -0.2705 0.5541 0.4247 0.111 Uiso 1 1 calc R . .
H86A H -0.1557 0.5044 0.4484 0.111 Uiso 1 1 calc R . .
H86B H -0.2600 0.4521 0.4206 0.111 Uiso 1 1 calc R . .
C87 C -0.0563(4) 0.4423(3) 0.38432(14) 0.0716(11) Uani 1 1 d . . .
H87 H -0.1029 0.3886 0.3814 0.107 Uiso 1 1 calc R . .
H87A H 0.0008 0.4405 0.4097 0.107 Uiso 1 1 calc R . .
H87B H -0.0102 0.4494 0.3607 0.107 Uiso 1 1 calc R . .
C88 C -0.5240(3) 0.7223(2) 0.03062(11) 0.0536(8) Uani 1 1 d . . .
C89 C -0.4151(4) 0.7735(3) 0.01810(12) 0.0688(10) Uani 1 1 d . . .
H89 H -0.4163 0.7715 -0.0119 0.103 Uiso 1 1 calc R . .
H89A H -0.3385 0.7485 0.0312 0.103 Uiso 1 1 calc R . .
H89B H -0.4211 0.8333 0.0269 0.103 Uiso 1 1 calc R . .
C90 C -0.6423(4) 0.7594(3) 0.00830(13) 0.0700(10) Uani 1 1 d . . .
H90 H -0.6408 0.7548 -0.0215 0.105 Uiso 1 1 calc R . .
H90A H -0.6495 0.8199 0.0159 0.105 Uiso 1 1 calc R . .
H90B H -0.7125 0.7273 0.0162 0.105 Uiso 1 1 calc R . .
C91 C -0.5117(4) 0.6285(2) 0.01802(13) 0.0661(10) Uani 1 1 d . . .
H91 H -0.5149 0.6248 -0.0120 0.099 Uiso 1 1 calc R . .
H91A H -0.5791 0.5950 0.0270 0.099 Uiso 1 1 calc R . .
H91B H -0.4334 0.6056 0.0309 0.099 Uiso 1 1 calc R . .
C73 C 0.2479(3) 0.2935(2) 0.06569(11) 0.0563(8) Uani 1 1 d . . .
Cl1A Cl 0.1945(2) 0.93080(14) 0.15077(6) 0.1164(9) Uani 0.785(4) 1 d P A 1
C96A C 0.2150(6) 0.9775(4) 0.0730(4) 0.0678(19) Uani 0.785(4) 1 d P A 1
H96A H 0.2793 1.0145 0.0841 0.081 Uiso 0.785(4) 1 calc PR A 1
C92A C 0.0616(8) 0.8725(4) 0.0813(4) 0.081(4) Uani 0.785(4) 1 d P A 1
H92A H 0.0179 0.8370 0.0981 0.097 Uiso 0.785(4) 1 calc PR A 1
C95A C 0.1829(6) 0.9734(4) 0.0319(2) 0.0833(18) Uani 0.785(4) 1 d P A 1
H95A H 0.2228 1.0101 0.0146 0.100 Uiso 0.785(4) 1 calc PR A 1
C97A C 0.1537(5) 0.9275(3) 0.09878(17) 0.0619(12) Uani 0.785(4) 1 d P A 1
C93A C 0.0354(6) 0.8712(5) 0.0388(3) 0.097(2) Uani 0.785(4) 1 d P A 1
H93A H -0.0281 0.8348 0.0265 0.116 Uiso 0.785(4) 1 calc PR A 1
C94A C 0.0966(7) 0.9193(5) 0.0148(2) 0.098(2) Uani 0.785(4) 1 d P A 1
H94A H 0.0795 0.9154 -0.0143 0.118 Uiso 0.785(4) 1 calc PR A 1
Cl1B Cl 0.2789(9) 1.0252(6) 0.0275(3) 0.133(4) Uiso 0.215(4) 1 d P A 2
C94B C 0.0862(15) 0.8756(11) 0.1171(6) 0.088(7) Uiso 0.215(4) 1 d PG A 2
H94B H 0.0458 0.8436 0.1362 0.106 Uiso 0.215(4) 1 calc PR A 2
C93B C 0.1812(14) 0.9309(9) 0.1312(5) 0.056(5) Uiso 0.215(4) 1 d PG A 2
H93B H 0.2058 0.9367 0.1599 0.067 Uiso 0.215(4) 1 calc PR A 2
C92B C 0.2403(15) 0.9777(10) 0.1033(6) 0.076(6) Uiso 0.215(4) 1 d PG A 2
H92B H 0.3053 1.0155 0.1129 0.091 Uiso 0.215(4) 1 calc PR A 2
C97B C 0.204(2) 0.9693(15) 0.0613(6) 0.12(2) Uiso 0.215(4) 1 d PG A 2
C96B C 0.109(3) 0.9140(18) 0.0473(5) 0.118(10) Uiso 0.215(4) 1 d PG A 2
H96B H 0.0848 0.9082 0.0186 0.141 Uiso 0.215(4) 1 calc PR A 2
C95B C 0.0502(19) 0.8671(15) 0.0751(7) 0.10(2) Uiso 0.215(4) 1 d PG A 2
H95B H -0.0147 0.8294 0.0655 0.125 Uiso 0.215(4) 1 calc PR A 2

loop_
_atom_site_aniso_label
_atom_site_aniso_U_11
_atom_site_aniso_U_22
_atom_site_aniso_U_33
_atom_site_aniso_U_23
_atom_site_aniso_U_13
_atom_site_aniso_U_12
C1 0.0393(17) 0.0577(19) 0.0602(19) -0.0027(15) 0.0047(14) -0.0002(14)
C2 0.0397(17) 0.0547(19) 0.067(2) -0.0084(16) 0.0043(15) -0.0009(14)
C3 0.0418(18) 0.0516(18) 0.073(2) -0.0123(16) 0.0066(15) 0.0027(14)
C4 0.0368(16) 0.0407(16) 0.0625(18) -0.0029(13) 0.0048(13) 0.0040(12)
C5 0.0383(17) 0.0422(17) 0.067(2) 0.0002(14) -0.0009(14) 0.0009(13)
C6 0.0389(16) 0.0420(16) 0.0626(19) 0.0050(13) 0.0047(14) 0.0025(12)
C7 0.0382(16) 0.0368(15) 0.0622(18) 0.0038(13) 0.0071(13) 0.0004(12)
C8 0.0378(16) 0.0388(16) 0.076(2) 0.0057(14) 0.0103(15) -0.0058(12)
C9 0.0385(17) 0.0401(16) 0.072(2) 0.0001(14) -0.0002(14) -0.0101(13)
S1 0.0407(4) 0.0473(4) 0.0714(5) -0.0061(4) 0.0050(4) -0.0022(3)
C10 0.0409(17) 0.0548(19) 0.0622(19) -0.0119(15) -0.0001(14) -0.0009(14)
C11 0.0370(17) 0.065(2) 0.0541(18) -0.0063(15) 0.0018(13) -0.0004(14)
C12 0.0311(15) 0.0491(17) 0.0627(19) -0.0012(14) 0.0083(13) 0.0016(12)
C13 0.0343(16) 0.0489(17) 0.0599(18) -0.0018(14) 0.0043(13) 0.0006(13)
C14 0.0349(15) 0.0396(15) 0.0618(18) 0.0042(13) -0.0032(13) 0.0030(12)
C15 0.0377(17) 0.0488(17) 0.070(2) -0.0034(15) 0.0018(15) -0.0077(13)
C16 0.0311(15) 0.0477(17) 0.0598(18) -0.0022(14) 0.0021(13) 0.0059(12)
C17 0.0377(16) 0.0509(18) 0.0574(18) -0.0078(14) -0.0015(13) -0.0009(13)
C18 0.0384(17) 0.065(2) 0.0542(18) 0.0027(15) 0.0081(14) -0.0012(14)
C19 0.0348(15) 0.0459(16) 0.0577(18) 0.0030(13) 0.0091(13) -0.0014(12)
C20 0.0339(16) 0.0610(19) 0.0570(18) 0.0069(15) 0.0082(13) -0.0039(14)
C21 0.0415(18) 0.065(2) 0.0518(18) 0.0044(15) 0.0001(14) -0.0008(15)
C22 0.0299(15) 0.0496(17) 0.0663(19) -0.0004(14) 0.0089(13) -0.0044(12)
C23 0.0390(17) 0.064(2) 0.0607(19) 0.0005(16) -0.0001(14) -0.0012(15)
C24 0.0275(14) 0.0518(17) 0.0620(18) 0.0020(14) 0.0032(13) 0.0003(12)
C25 0.0347(16) 0.0494(18) 0.071(2) 0.0001(15) 0.0024(14) -0.0105(13)
C26 0.0366(16) 0.0511(18) 0.0558(18) 0.0041(14) 0.0007(13) 0.0035(13)
C27 0.0461(18) 0.0413(16) 0.0605(18) 0.0055(13) 0.0081(14) 0.0014(13)
C28 0.0394(17) 0.0471(17) 0.068(2) 0.0057(14) 0.0095(14) -0.0052(13)
C29 0.0417(17) 0.0467(17) 0.0648(19) 0.0101(14) 0.0132(14) 0.0020(13)
C30 0.0472(18) 0.0485(17) 0.0522(17) 0.0048(13) 0.0053(14) 0.0022(14)
C31 0.0341(16) 0.0452(17) 0.082(2) 0.0042(15) 0.0111(15) -0.0059(13)
C32 0.0333(16) 0.060(2) 0.070(2) -0.0005(16) 0.0019(14) -0.0044(14)
C33 0.0378(16) 0.0508(18) 0.0562(18) -0.0078(14) -0.0034(13) 0.0058(13)
C34 0.0345(16) 0.0418(16) 0.068(2) -0.0033(14) -0.0010(14) -0.0019(12)
C35 0.0341(16) 0.065(2) 0.0613(19) -0.0009(16) -0.0030(14) 0.0007(14)
C36 0.0350(17) 0.071(2) 0.065(2) 0.0069(17) -0.0036(15) 0.0071(15)
C37 0.0330(16) 0.0415(16) 0.074(2) -0.0036(14) 0.0028(14) -0.0061(12)
C38 0.0339(16) 0.0419(16) 0.077(2) 0.0021(14) 0.0067(14) -0.0088(12)
C39 0.0465(19) 0.063(2) 0.066(2) 0.0122(16) 0.0003(16) 0.0071(16)
C40 0.0433(18) 0.071(2) 0.062(2) 0.0118(17) 0.0070(15) 0.0032(16)
C41 0.0375(17) 0.0468(17) 0.079(2) 0.0115(15) 0.0104(15) -0.0042(13)
C42 0.0384(17) 0.0532(18) 0.067(2) 0.0159(15) 0.0110(15) 0.0008(13)
C43 0.049(2) 0.0564(19) 0.066(2) 0.0162(16) 0.0097(16) 0.0001(15)
C44 0.049(2) 0.0527(19) 0.075(2) 0.0211(17) 0.0110(17) 0.0049(15)
C45 0.0433(18) 0.0390(16) 0.089(3) 0.0106(16) 0.0104(17) -0.0031(13)
C46 0.0425(19) 0.061(2) 0.078(2) 0.0208(18) 0.0042(16) 0.0106(15)
C47 0.0489(19) 0.0337(16) 0.089(3) 0.0010(15) 0.0052(17) -0.0052(13)
C48 0.0412(17) 0.0390(16) 0.080(2) -0.0050(15) 0.0042(15) -0.0030(13)
C49 0.0325(16) 0.060(2) 0.072(2) 0.0084(16) -0.0001(14) 0.0053(14)
C50 0.0422(17) 0.0416(16) 0.066(2) -0.0102(14) 0.0049(14) 0.0000(13)
C51 0.0260(15) 0.062(2) 0.079(2) 0.0029(17) 0.0000(14) -0.0010(13)
C52 0.0447(18) 0.0519(18) 0.0584(19) -0.0058(14) 0.0020(14) 0.0016(14)
C53 0.0527(19) 0.0520(18) 0.0520(17) 0.0009(14) 0.0037(14) 0.0003(15)
C54 0.0236(14) 0.0540(18) 0.080(2) 0.0045(16) 0.0094(14) 0.0019(12)
C55 0.0360(17) 0.057(2) 0.074(2) 0.0051(16) 0.0149(15) -0.0036(14)
C56 0.0457(18) 0.0580(19) 0.0563(18) -0.0007(15) 0.0125(14) 0.0050(15)
C57 0.0420(17) 0.0577(19) 0.0588(19) 0.0053(15) 0.0131(14) -0.0004(14)
C58 0.0402(17) 0.0546(19) 0.068(2) 0.0076(15) 0.0178(15) 0.0053(14)
C59 0.0391(18) 0.060(2) 0.075(2) 0.0011(17) 0.0166(16) 0.0063(15)
C60 0.0473(19) 0.0578(19) 0.0604(19) -0.0074(15) 0.0116(15) 0.0005(15)
C61 0.0316(16) 0.057(2) 0.085(2) -0.0007(17) 0.0146(16) 0.0053(14)
C62 0.052(2) 0.0469(18) 0.072(2) -0.0099(15) 0.0072(16) 0.0040(15)
C63 0.0364(17) 0.055(2) 0.089(3) 0.0044(17) 0.0128(17) 0.0128(14)
C64 0.0345(17) 0.060(2) 0.080(2) 0.0103(17) 0.0039(15) 0.0155(15)
C65 0.047(2) 0.0497(19) 0.086(3) 0.0138(17) 0.0017(18) 0.0140(15)
C66 0.050(2) 0.0356(16) 0.101(3) 0.0047(17) 0.0120(19) 0.0033(14)
C67 0.048(2) 0.0429(17) 0.095(3) 0.0096(17) 0.0109(18) 0.0126(15)
C68 0.056(2) 0.0331(16) 0.096(3) -0.0020(16) 0.0130(19) 0.0012(14)
C69 0.0403(18) 0.0431(17) 0.085(2) 0.0009(15) 0.0109(16) 0.0122(13)
C70 0.0492(19) 0.0389(16) 0.084(2) -0.0116(15) 0.0078(17) 0.0067(14)
C71 0.050(2) 0.0476(18) 0.082(2) -0.0071(17) 0.0140(18) 0.0081(15)
C72 0.050(2) 0.0438(18) 0.089(3) 0.0155(17) 0.0119(18) 0.0032(15)
O1 0.0473(13) 0.0413(12) 0.0843(17) -0.0012(11) 0.0078(12) 0.0000(10)
C74 0.0353(16) 0.0336(14) 0.0652(19) -0.0013(12) 0.0059(13) 0.0009(11)
C75 0.0385(16) 0.0426(16) 0.0660(19) -0.0006(14) 0.0101(14) 0.0000(13)
C76 0.0352(16) 0.0400(16) 0.080(2) -0.0014(14) 0.0118(15) 0.0009(12)
C77 0.0336(16) 0.0401(16) 0.078(2) -0.0003(14) 0.0055(15) 0.0013(12)
C78 0.0366(16) 0.0374(15) 0.070(2) -0.0003(14) 0.0033(14) -0.0002(12)
N1 0.0348(13) 0.0372(13) 0.0665(17) -0.0024(11) 0.0060(11) 0.0014(10)
C79 0.0388(17) 0.0557(19) 0.0620(19) -0.0020(15) 0.0063(14) 0.0026(14)
C80 0.0420(18) 0.071(2) 0.064(2) -0.0057(17) 0.0079(15) -0.0015(16)
C81 0.0450(19) 0.068(2) 0.073(2) -0.0041(18) 0.0102(17) -0.0057(16)
C82 0.053(2) 0.0522(19) 0.067(2) 0.0004(15) 0.0105(16) -0.0023(15)
C83 0.0457(18) 0.0429(16) 0.065(2) -0.0041(14) 0.0085(15) 0.0043(13)
N2 0.0465(15) 0.0467(15) 0.0619(16) -0.0020(12) 0.0059(13) 0.0017(12)
C84 0.0494(19) 0.0456(17) 0.069(2) 0.0033(15) 0.0072(16) 0.0012(14)
C85 0.062(2) 0.0507(19) 0.075(2) -0.0012(17) -0.0038(18) -0.0031(16)
C86 0.062(2) 0.092(3) 0.067(2) 0.008(2) 0.0051(19) 0.000(2)
C87 0.064(2) 0.058(2) 0.090(3) -0.0004(19) -0.004(2) 0.0084(18)
C88 0.0424(18) 0.0489(18) 0.068(2) 0.0001(15) 0.0022(15) 0.0040(14)
C89 0.066(2) 0.076(3) 0.065(2) -0.0025(19) 0.0132(18) -0.010(2)
C90 0.058(2) 0.077(3) 0.072(2) -0.0011(19) -0.0056(18) 0.0116(19)
C91 0.065(2) 0.057(2) 0.074(2) -0.0080(17) -0.0013(18) 0.0073(17)
C73 0.053(2) 0.0508(19) 0.068(2) -0.0014(15) 0.0188(16) 0.0123(15)
Cl1A 0.1510(19) 0.1192(15) 0.0813(13) 0.0091(9) 0.0235(11) 0.0771(14)
C96A 0.050(3) 0.047(3) 0.109(5) -0.002(3) 0.018(3) 0.006(2)
C92A 0.061(4) 0.047(3) 0.143(9) 0.002(3) 0.047(4) 0.003(2)
C95A 0.089(4) 0.068(3) 0.099(5) 0.010(3) 0.040(4) 0.011(3)
C97A 0.058(3) 0.047(2) 0.084(3) 0.001(2) 0.020(2) 0.012(2)
C93A 0.069(4) 0.098(5) 0.123(6) -0.040(4) 0.011(4) -0.003(3)
C94A 0.091(5) 0.105(5) 0.099(5) -0.018(4) 0.011(4) 0.018(4)

loop_
_atom_type_symbol
_atom_type_description
_atom_type_scat_dispersion_real
_atom_type_scat_dispersion_imag
_atom_type_scat_source
C C -0.0020 0.0024 'International Tables Vol C Tables 4.2.6.8 and 6.1.1.4'
H H 0.0000 0.0000 'International Tables Vol C Tables 4.2.6.8 and 6.1.1.4'
N N -0.0031 0.0049 'International Tables Vol C Tables 4.2.6.8 and 6.1.1.4'
O O -0.0042 0.0090 'International Tables Vol C Tables 4.2.6.8 and 6.1.1.4'
S S 0.1382 0.1778 'International Tables Vol C Tables 4.2.6.8 and 6.1.1.4'
Cl Cl 0.1599 0.2273 'International Tables Vol C Tables 4.2.6.8 and 6.1.1.4'

loop_
_geom_angle_atom_site_label_1
_geom_angle_atom_site_label_2
_geom_angle_atom_site_label_3
_geom_angle
C2 C1 C12 112.5(3)
C2 C1 C79 108.4(3)
C12 C1 C79 112.0(3)
C2 C1 C11 113.8(3)
C12 C1 C11 100.1(3)
C79 C1 C11 109.9(3)
C3 C2 C1 124.0(3)
C2 C3 C4 124.1(3)
C3 C4 C13 111.7(3)
C3 C4 C74 111.0(3)
C13 C4 C74 110.3(2)
C3 C4 C5 109.5(3)
C13 C4 C5 108.3(2)
C74 C4 C5 106.0(3)
O1 C5 C6 121.8(3)
O1 C5 C4 120.4(3)
C6 C5 C4 117.5(3)
C7 C6 C14 117.6(3)
C7 C6 C5 126.3(3)
C14 C6 C5 115.6(3)
C6 C7 C27 118.7(3)
C6 C7 C8 129.7(3)
C27 C7 C8 104.5(3)
C9 C8 C28 116.6(3)
C9 C8 C7 126.1(3)
C28 C8 C7 107.6(3)
C8 C9 C15 119.8(3)
C8 C9 S1 125.1(2)
C15 C9 S1 110.2(3)
C9 S1 C10 89.97(16)
C11 C10 C17 120.3(3)
C11 C10 S1 125.5(3)
C17 C10 S1 109.6(3)
C10 C11 C18 117.1(3)
C10 C11 C1 122.3(3)
C18 C11 C1 116.9(3)
C13 C12 C19 121.4(3)
C13 C12 C1 122.1(3)
C19 C12 C1 114.8(3)
C12 C13 C16 118.9(3)
C12 C13 C4 124.1(3)
C16 C13 C4 115.9(3)
C26 C14 C16 117.3(3)
C26 C14 C6 119.5(3)
C16 C14 C6 115.7(3)
C25 C15 C17 121.4(3)
C25 C15 C9 122.3(3)
C17 C15 C9 110.1(3)
C24 C16 C13 117.5(3)
C24 C16 C14 118.2(3)
C13 C16 C14 117.2(3)
C23 C17 C10 121.2(3)
C23 C17 C15 121.0(3)
C10 C17 C15 113.3(3)
C11 C18 C20 117.7(3)
C11 C18 C21 119.2(3)
C20 C18 C21 118.5(3)
C22 C19 C12 116.7(3)
C22 C19 C20 118.5(3)
C12 C19 C20 120.9(3)
C42 C20 C18 120.2(3)
C42 C20 C19 118.7(3)
C18 C20 C19 115.5(3)
C40 C21 C23 118.1(3)
C40 C21 C18 118.2(3)
C23 C21 C18 118.2(3)
C19 C22 C38 122.9(3)
C19 C22 C24 119.4(3)
C38 C22 C24 108.1(3)
C17 C23 C35 115.9(3)
C17 C23 C21 117.0(3)
C35 C23 C21 119.8(3)
C16 C24 C34 123.1(3)
C16 C24 C22 119.9(3)
C34 C24 C22 106.9(3)
C15 C25 C32 116.4(3)
C15 C25 C31 118.2(3)
C32 C25 C31 119.1(3)
C14 C26 C30 120.5(3)
C14 C26 C33 122.8(3)
C30 C26 C33 105.9(3)
C30 C27 C7 121.9(3)
C30 C27 C29 119.3(3)
C7 C27 C29 111.3(3)
C29 C28 C31 119.6(3)
C29 C28 C8 109.5(3)
C31 C28 C8 123.7(3)
C28 C29 C57 122.8(3)
C28 C29 C27 106.9(3)
C57 C29 C27 122.2(3)
C27 C30 C26 118.9(3)
C27 C30 C53 120.6(3)
C26 C30 C53 109.1(3)
C55 C31 C28 117.0(3)
C55 C31 C25 119.2(3)
C28 C31 C25 117.2(3)
C35 C32 C25 120.8(3)
C35 C32 C51 108.6(3)
C25 C32 C51 120.7(3)
C34 C33 C26 119.4(3)
C34 C33 C52 119.5(3)
C26 C33 C52 109.3(3)
C33 C34 C24 118.5(3)
C33 C34 C37 120.3(3)
C24 C34 C37 108.7(3)
C32 C35 C23 121.4(3)
C32 C35 C36 108.2(3)
C23 C35 C36 120.8(3)
C39 C36 C49 120.4(4)
C39 C36 C35 119.2(3)
C49 C36 C35 108.2(3)
C38 C37 C48 122.5(3)
C38 C37 C34 106.5(3)
C48 C37 C34 120.9(3)
C37 C38 C41 121.2(3)
C37 C38 C22 109.7(3)
C41 C38 C22 120.4(3)
C36 C39 C46 120.4(4)
C36 C39 C40 119.7(3)
C46 C39 C40 108.2(3)
C21 C40 C43 121.6(3)
C21 C40 C39 121.9(3)
C43 C40 C39 107.8(3)
C45 C41 C38 115.0(3)
C45 C41 C42 121.2(3)
C38 C41 C42 117.7(3)
C43 C42 C20 118.3(3)
C43 C42 C41 115.6(3)
C20 C42 C41 121.2(3)
C40 C43 C42 120.1(3)
C40 C43 C44 108.3(3)
C42 C43 C44 123.0(4)
C72 C44 C43 120.4(3)
C72 C44 C46 119.7(4)
C43 C44 C46 107.9(3)
C41 C45 C47 122.2(3)
C41 C45 C72 120.7(4)
C47 C45 C72 107.1(3)
C65 C46 C39 120.3(3)
C65 C46 C44 119.7(4)
C39 C46 C44 107.8(3)
C48 C47 C45 120.8(3)
C48 C47 C68 121.8(3)
C45 C47 C68 108.1(3)
C37 C48 C47 115.0(3)
C37 C48 C50 118.6(3)
C47 C48 C50 118.9(3)
C64 C49 C36 120.5(3)
C64 C49 C51 118.9(3)
C36 C49 C51 107.3(3)
C52 C50 C62 115.7(3)
C52 C50 C48 118.7(3)
C62 C50 C48 118.3(3)
C54 C51 C32 120.3(3)
C54 C51 C49 120.3(3)
C32 C51 C49 107.6(3)
C53 C52 C50 121.9(3)
C53 C52 C33 106.8(3)
C50 C52 C33 121.5(3)
C52 C53 C30 108.9(3)
C52 C53 C56 121.2(3)
C30 C53 C56 121.0(3)
C51 C54 C61 119.6(3)
C51 C54 C55 119.6(3)
C61 C54 C55 109.4(3)
C31 C55 C58 121.9(3)
C31 C55 C54 120.9(3)
C58 C55 C54 107.5(3)
C60 C56 C53 115.4(3)
C60 C56 C57 119.7(3)
C53 C56 C57 118.1(3)
C29 C57 C58 116.3(3)
C29 C57 C56 118.5(3)
C58 C57 C56 118.6(3)
C57 C58 C55 120.4(3)
C57 C58 C59 120.9(3)
C55 C58 C59 108.5(3)
C73 C59 C58 120.3(3)
C73 C59 C61 119.8(3)
C58 C59 C61 108.4(3)
C56 C60 C62 122.1(3)
C56 C60 C73 120.5(3)
C62 C60 C73 107.7(3)
C63 C61 C54 120.6(4)
C63 C61 C59 120.0(3)
C54 C61 C59 106.2(3)
C60 C62 C50 121.2(3)
C60 C62 C70 107.8(3)
C50 C62 C70 121.7(3)
C61 C63 C64 119.8(4)
C61 C63 C69 119.9(4)
C64 C63 C69 108.2(3)
C49 C64 C63 120.7(3)
C49 C64 C65 118.7(3)
C63 C64 C65 107.9(3)
C46 C65 C67 120.1(3)
C46 C65 C64 119.7(4)
C67 C65 C64 107.6(3)
C67 C66 C72 120.0(4)
C67 C66 C68 120.0(4)
C72 C66 C68 107.7(3)
C66 C67 C69 119.9(4)
C66 C67 C65 119.4(4)
C69 C67 C65 108.0(3)
C70 C68 C66 120.6(3)
C70 C68 C47 118.9(3)
C66 C68 C47 108.4(3)
C71 C69 C67 119.8(3)
C71 C69 C63 119.8(3)
C67 C69 C63 108.3(3)
C68 C70 C62 120.0(3)
C68 C70 C71 119.2(4)
C62 C70 C71 109.5(3)
C69 C71 C70 120.6(3)
C69 C71 C73 119.8(3)
C70 C71 C73 106.5(3)
C44 C72 C66 121.2(3)
C44 C72 C45 118.9(3)
C66 C72 C45 108.6(4)
N1 C74 C75 123.1(3)
N1 C74 C4 115.4(3)
C75 C74 C4 121.5(3)
C76 C75 C74 117.7(3)
C77 C76 C75 120.1(3)
C76 C77 C78 119.4(3)
N1 C78 C77 120.3(3)
N1 C78 C88 115.1(3)
C77 C78 C88 124.6(3)
C74 N1 C78 119.4(3)
N2 C79 C80 123.1(3)
N2 C79 C1 116.5(3)
C80 C79 C1 120.3(3)
C79 C80 C81 118.0(3)
C82 C81 C80 119.2(3)
C81 C82 C83 119.4(3)
N2 C83 C82 121.2(3)
N2 C83 C84 116.4(3)
C82 C83 C84 122.4(3)
C79 N2 C83 119.0(3)
C85 C84 C87 110.7(3)
C85 C84 C86 108.8(3)
C87 C84 C86 108.9(3)
C85 C84 C83 109.4(3)
C87 C84 C83 106.9(3)
C86 C84 C83 112.1(3)
C78 C88 C90 112.3(3)
C78 C88 C91 108.8(3)
C90 C88 C91 109.3(3)
C78 C88 C89 108.4(3)
C90 C88 C89 108.8(3)
C91 C88 C89 109.2(3)
C59 C73 C71 120.6(3)
C59 C73 C60 119.8(3)
C71 C73 C60 108.4(3)
C95A C96A C97A 119.5(7)
C93A C92A C97A 118.3(6)
C94A C95A C96A 122.3(6)
C96A C97A C92A 118.6(7)
C96A C97A Cl1A 120.1(6)
C92A C97A Cl1A 121.2(5)
C94A C93A C92A 121.8(7)
C93A C94A C95A 119.4(7)
C93B C94B C95B 120.0
C94B C93B C92B 120.0
C93B C92B C97B 120.0
C96B C97B C92B 120.0
C96B C97B Cl1B 120.4(15)
C92B C97B Cl1B 119.6(15)
C95B C96B C97B 120.0
C96B C95B C94B 120.0

loop_
_geom_bond_atom_site_label_1
_geom_bond_atom_site_label_2
_geom_bond_distance
C1 C2 1.501(5)
C1 C12 1.514(5)
C1 C79 1.537(5)
C1 C11 1.541(5)
C2 C3 1.335(5)
C3 C4 1.509(5)
C4 C13 1.513(4)
C4 C74 1.538(4)
C4 C5 1.570(5)
C5 O1 1.223(4)
C5 C6 1.479(5)
C6 C7 1.407(4)
C6 C14 1.461(4)
C7 C27 1.438(5)
C7 C8 1.489(5)
C8 C9 1.382(5)
C8 C28 1.453(5)
C9 C15 1.443(5)
C9 S1 1.747(4)
S1 C10 1.766(4)
C10 C11 1.387(5)
C10 C17 1.421(5)
C11 C18 1.431(5)
C12 C13 1.364(5)
C12 C19 1.441(4)
C13 C16 1.443(5)
C14 C26 1.391(5)
C14 C16 1.454(5)
C15 C25 1.403(5)
C15 C17 1.421(5)
C16 C24 1.382(4)
C17 C23 1.412(5)
C18 C20 1.444(5)
C18 C21 1.451(5)
C19 C22 1.389(5)
C19 C20 1.467(4)
C20 C42 1.434(5)
C21 C40 1.392(5)
C21 C23 1.441(5)
C22 C38 1.424(5)
C22 C24 1.440(5)
C23 C35 1.418(5)
C24 C34 1.432(5)
C25 C32 1.417(5)
C25 C31 1.446(5)
C26 C30 1.432(5)
C26 C33 1.441(5)
C27 C30 1.375(5)
C27 C29 1.440(5)
C28 C29 1.409(5)
C28 C31 1.429(5)
C29 C57 1.417(5)
C30 C53 1.434(5)
C31 C55 1.408(5)
C32 C35 1.416(5)
C32 C51 1.437(5)
C33 C34 1.359(5)
C33 C52 1.453(4)
C34 C37 1.456(4)
C35 C36 1.445(5)
C36 C39 1.375(5)
C36 C49 1.430(5)
C37 C38 1.412(5)
C37 C48 1.413(5)
C38 C41 1.420(5)
C39 C46 1.416(6)
C39 C40 1.460(5)
C40 C43 1.420(5)
C41 C45 1.406(5)
C41 C42 1.464(5)
C42 C43 1.420(5)
C43 C44 1.441(5)
C44 C72 1.374(6)
C44 C46 1.452(5)
C45 C47 1.431(6)
C45 C72 1.455(5)
C46 C65 1.395(5)
C47 C48 1.419(5)
C47 C68 1.444(5)
C48 C50 1.454(5)
C49 C64 1.389(5)
C49 C51 1.457(5)
C50 C52 1.414(5)
C50 C62 1.423(5)
C51 C54 1.381(5)
C52 C53 1.409(5)
C53 C56 1.443(5)
C54 C61 1.438(5)
C54 C55 1.449(5)
C55 C58 1.421(5)
C56 C60 1.404(5)
C56 C57 1.454(5)
C57 C58 1.418(5)
C58 C59 1.443(5)
C59 C73 1.377(5)
C59 C61 1.459(5)
C60 C62 1.422(5)
C60 C73 1.459(5)
C61 C63 1.382(5)
C62 C70 1.437(5)
C63 C64 1.429(6)
C63 C69 1.451(5)
C64 C65 1.458(5)
C65 C67 1.447(6)
C66 C67 1.400(5)
C66 C72 1.428(5)
C66 C68 1.432(6)
C67 C69 1.432(5)
C68 C70 1.397(5)
C69 C71 1.399(5)
C70 C71 1.437(5)
C71 C73 1.440(5)
C74 N1 1.324(4)
C74 C75 1.385(4)
C75 C76 1.379(5)
C76 C77 1.368(5)
C77 C78 1.396(5)
C78 N1 1.353(4)
C78 C88 1.516(5)
C79 N2 1.331(4)
C79 C80 1.381(5)
C80 C81 1.384(5)
C81 C82 1.377(5)
C82 C83 1.391(5)
C83 N2 1.340(4)
C83 C84 1.527(5)
C84 C85 1.508(5)
C84 C87 1.521(5)
C84 C86 1.526(5)
C88 C90 1.528(5)
C88 C91 1.529(5)
C88 C89 1.535(5)
Cl1A C97A 1.708(6)
C96A C95A 1.352(13)
C96A C97A 1.382(8)
C92A C93A 1.388(12)
C92A C97A 1.396(12)
C95A C94A 1.342(10)
C93A C94A 1.327(11)
Cl1B C97B 1.696(18)
C94B C93B 1.3900
C94B C95B 1.3900
C93B C92B 1.3900
C92B C97B 1.3900
C97B C96B 1.3900
C96B C95B 1.3900

loop_
_geom_torsion_atom_site_label_1
_geom_torsion_atom_site_label_2
_geom_torsion_atom_site_label_3
_geom_torsion_atom_site_label_4
_geom_torsion
C12 C1 C2 C3 -8.5(5)
C79 C1 C2 C3 -132.9(3)
C11 C1 C2 C3 104.4(4)
C1 C2 C3 C4 -2.0(5)
C2 C3 C4 C13 8.2(5)
C2 C3 C4 C74 131.7(3)
C2 C3 C4 C5 -111.6(4)
C3 C4 C5 O1 -49.5(4)
C13 C4 C5 O1 -171.5(3)
C74 C4 C5 O1 70.2(4)
C3 C4 C5 C6 137.2(3)
C13 C4 C5 C6 15.3(4)
C74 C4 C5 C6 -103.0(3)
O1 C5 C6 C7 43.9(5)
C4 C5 C6 C7 -143.0(3)
O1 C5 C6 C14 -143.4(3)
C4 C5 C6 C14 29.8(4)
C14 C6 C7 C27 17.9(4)
C5 C6 C7 C27 -169.5(3)
C14 C6 C7 C8 -127.8(3)
C5 C6 C7 C8 44.8(5)
C6 C7 C8 C9 6.1(5)
C27 C7 C8 C9 -143.2(3)
C6 C7 C8 C28 150.5(3)
C27 C7 C8 C28 1.2(3)
C28 C8 C9 C15 -11.1(4)
C7 C8 C9 C15 130.6(3)
C28 C8 C9 S1 -163.9(2)
C7 C8 C9 S1 -22.3(5)
C8 C9 S1 C10 130.6(3)
C15 C9 S1 C10 -24.5(2)
C9 S1 C10 C11 -134.8(3)
C9 S1 C10 C17 21.2(2)
C17 C10 C11 C18 -12.0(5)
S1 C10 C11 C18 141.7(3)
C17 C10 C11 C1 -169.4(3)
S1 C10 C11 C1 -15.7(5)
C2 C1 C11 C10 -24.8(5)
C12 C1 C11 C10 95.4(4)
C79 C1 C11 C10 -146.7(3)
C2 C1 C11 C18 177.7(3)
C12 C1 C11 C18 -62.1(4)
C79 C1 C11 C18 55.8(4)
C2 C1 C12 C13 13.0(4)
C79 C1 C12 C13 135.4(3)
C11 C1 C12 C13 -108.2(3)
C2 C1 C12 C19 178.4(3)
C79 C1 C12 C19 -59.2(4)
C11 C1 C12 C19 57.2(3)
C19 C12 C13 C16 -4.1(4)
C1 C12 C13 C16 160.3(3)
C19 C12 C13 C4 -171.7(3)
C1 C12 C13 C4 -7.3(5)
C3 C4 C13 C12 -3.5(4)
C74 C4 C13 C12 -127.3(3)
C5 C4 C13 C12 117.1(3)
C3 C4 C13 C16 -171.4(3)
C74 C4 C13 C16 64.7(3)
C5 C4 C13 C16 -50.8(3)
C7 C6 C14 C26 -18.7(4)
C5 C6 C14 C26 167.9(3)
C7 C6 C14 C16 130.3(3)
C5 C6 C14 C16 -43.0(4)
C8 C9 C15 C25 17.5(5)
S1 C9 C15 C25 174.1(3)
C8 C9 C15 C17 -135.1(3)
S1 C9 C15 C17 21.5(3)
C12 C13 C16 C24 22.4(4)
C4 C13 C16 C24 -169.0(3)
C12 C13 C16 C14 -127.6(3)
C4 C13 C16 C14 41.0(4)
C26 C14 C16 C24 7.9(4)
C6 C14 C16 C24 -141.9(3)
C26 C14 C16 C13 157.7(3)
C6 C14 C16 C13 7.9(4)
C11 C10 C17 C23 -11.8(5)
S1 C10 C17 C23 -169.3(3)
C11 C10 C17 C15 144.7(3)
S1 C10 C17 C15 -12.8(4)
C25 C15 C17 C23 -1.7(5)
C9 C15 C17 C23 151.2(3)
C25 C15 C17 C10 -158.3(3)
C9 C15 C17 C10 -5.4(4)
C10 C11 C18 C20 -127.8(3)
C1 C11 C18 C20 30.9(4)
C10 C11 C18 C21 27.8(5)
C1 C11 C18 C21 -173.5(3)
C13 C12 C19 C22 -17.0(4)
C1 C12 C19 C22 177.5(3)
C13 C12 C19 C20 140.5(3)
C1 C12 C19 C20 -25.0(4)
C11 C18 C20 C42 162.4(3)
C21 C18 C20 C42 6.7(5)
C11 C18 C20 C19 9.2(4)
C21 C18 C20 C19 -146.6(3)
C22 C19 C20 C42 -8.9(4)
C12 C19 C20 C42 -166.0(3)
C22 C19 C20 C18 144.8(3)
C12 C19 C20 C18 -12.3(4)
C11 C18 C21 C40 -173.6(3)
C20 C18 C21 C40 -18.2(5)
C11 C18 C21 C23 -20.2(5)
C20 C18 C21 C23 135.2(3)
C12 C19 C22 C38 162.0(3)
C20 C19 C22 C38 3.9(5)
C12 C19 C22 C24 19.9(4)
C20 C19 C22 C24 -138.2(3)
C10 C17 C23 C35 169.6(3)
C15 C17 C23 C35 14.9(5)
C10 C17 C23 C21 19.3(5)
C15 C17 C23 C21 -135.5(3)
C40 C21 C23 C17 150.3(3)
C18 C21 C23 C17 -3.2(5)
C40 C21 C23 C35 1.1(5)
C18 C21 C23 C35 -152.4(3)
C13 C16 C24 C34 -160.3(3)
C14 C16 C24 C34 -10.6(5)
C13 C16 C24 C22 -19.4(4)
C14 C16 C24 C22 130.3(3)
C19 C22 C24 C16 -1.9(4)
C38 C22 C24 C16 -149.0(3)
C19 C22 C24 C34 144.6(3)
C38 C22 C24 C34 -2.6(3)
C17 C15 C25 C32 -12.9(5)
C9 C15 C25 C32 -162.5(3)
C17 C15 C25 C31 139.0(3)
C9 C15 C25 C31 -10.6(5)
C16 C14 C26 C30 -140.7(3)
C6 C14 C26 C30 7.9(4)
C16 C14 C26 C33 -1.3(4)
C6 C14 C26 C33 147.3(3)
C6 C7 C27 C30 -6.7(5)
C8 C7 C27 C30 146.7(3)
C6 C7 C27 C29 -156.2(3)
C8 C7 C27 C29 -2.8(3)
C9 C8 C28 C29 149.0(3)
C7 C8 C28 C29 0.8(3)
C9 C8 C28 C31 -1.0(4)
C7 C8 C28 C31 -149.3(3)
C31 C28 C29 C57 -0.3(5)
C8 C28 C29 C57 -151.8(3)
C31 C28 C29 C27 149.0(3)
C8 C28 C29 C27 -2.5(4)
C30 C27 C29 C28 -147.0(3)
C7 C27 C29 C28 3.3(4)
C30 C27 C29 C57 2.5(5)
C7 C27 C29 C57 152.9(3)
C7 C27 C30 C26 -4.4(5)
C29 C27 C30 C26 142.7(3)
C7 C27 C30 C53 -143.9(3)
C29 C27 C30 C53 3.2(5)
C14 C26 C30 C27 3.7(5)
C33 C26 C30 C27 -141.6(3)
C14 C26 C30 C53 147.4(3)
C33 C26 C30 C53 2.1(4)
C29 C28 C31 C55 11.6(4)
C8 C28 C31 C55 158.9(3)
C29 C28 C31 C25 -139.8(3)
C8 C28 C31 C25 7.5(5)
C15 C25 C31 C55 -152.3(3)
C32 C25 C31 C55 -1.1(4)
C15 C25 C31 C28 -1.6(4)
C32 C25 C31 C28 149.6(3)
C15 C25 C32 C35 14.1(5)
C31 C25 C32 C35 -137.6(3)
C15 C25 C32 C51 156.0(3)
C31 C25 C32 C51 4.3(5)
C14 C26 C33 C34 -3.3(5)
C30 C26 C33 C34 141.1(3)
C14 C26 C33 C52 -145.9(3)
C30 C26 C33 C52 -1.5(4)
C26 C33 C34 C24 1.1(4)
C52 C33 C34 C24 139.9(3)
C26 C33 C34 C37 -136.7(3)
C52 C33 C34 C37 2.1(5)
C16 C24 C34 C33 6.0(5)
C22 C24 C34 C33 -139.1(3)
C16 C24 C34 C37 148.3(3)
C22 C24 C34 C37 3.2(3)
C25 C32 C35 C23 -0.8(5)
C51 C32 C35 C23 -146.7(3)
C25 C32 C35 C36 145.5(3)
C51 C32 C35 C36 -0.5(4)
C17 C23 C35 C32 -13.7(5)
C21 C23 C35 C32 135.8(4)
C17 C23 C35 C36 -155.8(3)
C21 C23 C35 C36 -6.3(5)
C32 C35 C36 C39 -141.0(3)
C23 C35 C36 C39 5.5(5)
C32 C35 C36 C49 1.6(4)
C23 C35 C36 C49 148.1(3)
C33 C34 C37 C38 138.9(3)
C24 C34 C37 C38 -2.6(3)
C33 C34 C37 C48 -7.2(5)
C24 C34 C37 C48 -148.7(3)
C48 C37 C38 C41 -1.5(5)
C34 C37 C38 C41 -147.0(3)
C48 C37 C38 C22 146.4(3)
C34 C37 C38 C22 1.0(3)
C19 C22 C38 C37 -144.8(3)
C24 C22 C38 C37 1.0(3)
C19 C22 C38 C41 3.5(5)
C24 C22 C38 C41 149.2(3)
C49 C36 C39 C46 1.1(5)
C35 C36 C39 C46 139.2(4)
C49 C36 C39 C40 -137.6(4)
C35 C36 C39 C40 0.4(5)
C23 C21 C40 C43 -138.7(3)
C18 C21 C40 C43 14.7(5)
C23 C21 C40 C39 4.9(5)
C18 C21 C40 C39 158.3(3)
C36 C39 C40 C21 -5.7(6)
C46 C39 C40 C21 -148.9(3)
C36 C39 C40 C43 142.2(4)
C46 C39 C40 C43 -1.0(4)
C37 C38 C41 C45 -13.7(4)
C22 C38 C41 C45 -158.3(3)
C37 C38 C41 C42 139.1(3)
C22 C38 C41 C42 -5.5(5)
C18 C20 C42 C43 8.6(5)
C19 C20 C42 C43 161.1(3)
C18 C20 C42 C41 -145.5(3)
C19 C20 C42 C41 6.9(4)
C45 C41 C42 C43 -3.5(4)
C38 C41 C42 C43 -154.6(3)
C45 C41 C42 C20 151.3(3)
C38 C41 C42 C20 0.3(5)
C21 C40 C43 C42 0.9(5)
C39 C40 C43 C42 -147.2(3)
C21 C40 C43 C44 149.4(3)
C39 C40 C43 C44 1.4(4)
C20 C42 C43 C40 -12.6(5)
C41 C42 C43 C40 142.9(3)
C20 C42 C43 C44 -156.4(3)
C41 C42 C43 C44 -0.9(5)
C40 C43 C44 C72 -143.6(3)
C42 C43 C44 C72 3.9(5)
C40 C43 C44 C46 -1.3(4)
C42 C43 C44 C46 146.2(3)
C38 C41 C45 C47 15.6(5)
C42 C41 C45 C47 -136.1(3)
C38 C41 C45 C72 156.8(3)
C42 C41 C45 C72 5.1(5)
C36 C39 C46 C65 -0.5(5)
C40 C39 C46 C65 142.4(3)
C36 C39 C46 C44 -142.7(3)
C40 C39 C46 C44 0.2(4)
C72 C44 C46 C65 0.8(5)
C43 C44 C46 C65 -141.8(3)
C72 C44 C46 C39 143.3(3)
C43 C44 C46 C39 0.6(4)
C41 C45 C47 C48 -2.5(5)
C72 C45 C47 C48 -148.2(3)
C41 C45 C47 C68 144.7(3)
C72 C45 C47 C68 -1.0(4)
C38 C37 C48 C47 14.8(4)
C34 C37 C48 C47 155.4(3)
C38 C37 C48 C50 -134.8(3)
C34 C37 C48 C50 5.9(5)
C45 C47 C48 C37 -12.7(5)
C68 C47 C48 C37 -155.4(3)
C45 C47 C48 C50 136.7(3)
C68 C47 C48 C50 -6.0(5)
C39 C36 C49 C64 -0.5(5)
C35 C36 C49 C64 -142.6(3)
C39 C36 C49 C51 140.0(3)
C35 C36 C49 C51 -2.1(4)
C37 C48 C50 C52 0.3(5)
C47 C48 C50 C52 -148.1(3)
C37 C48 C50 C62 149.2(3)
C47 C48 C50 C62 0.8(5)
C35 C32 C51 C54 142.2(3)
C25 C32 C51 C54 -3.8(5)
C35 C32 C51 C49 -0.8(4)
C25 C32 C51 C49 -146.8(3)
C64 C49 C51 C54 0.1(5)
C36 C49 C51 C54 -141.2(3)
C64 C49 C51 C32 143.0(3)
C36 C49 C51 C32 1.8(4)
C62 C50 C52 C53 -13.8(5)
C48 C50 C52 C53 135.9(3)
C62 C50 C52 C33 -155.0(3)
C48 C50 C52 C33 -5.3(5)
C34 C33 C52 C53 -142.1(3)
C26 C33 C52 C53 0.4(4)
C34 C33 C52 C50 4.2(5)
C26 C33 C52 C50 146.7(3)
C50 C52 C53 C30 -145.3(3)
C33 C52 C53 C30 0.9(4)
C50 C52 C53 C56 2.2(5)
C33 C52 C53 C56 148.4(3)
C27 C30 C53 C52 141.1(3)
C26 C30 C53 C52 -1.9(4)
C27 C30 C53 C56 -6.4(5)
C26 C30 C53 C56 -149.4(3)
C32 C51 C54 C61 -139.5(3)
C49 C51 C54 C61 -1.2(4)
C32 C51 C54 C55 0.1(5)
C49 C51 C54 C55 138.4(3)
C28 C31 C55 C58 -11.6(5)
C25 C31 C55 C58 139.2(3)
C28 C31 C55 C54 -153.4(3)
C25 C31 C55 C54 -2.6(5)
C51 C54 C55 C31 3.2(5)
C61 C54 C55 C31 146.5(3)
C51 C54 C55 C58 -143.4(3)
C61 C54 C55 C58 -0.2(4)
C52 C53 C56 C60 11.4(5)
C30 C53 C56 C60 155.0(3)
C52 C53 C56 C57 -139.8(3)
C30 C53 C56 C57 3.8(5)
C28 C29 C57 C58 -11.2(5)
C27 C29 C57 C58 -155.9(3)
C28 C29 C57 C56 139.8(3)
C27 C29 C57 C56 -4.9(5)
C60 C56 C57 C29 -148.2(3)
C53 C56 C57 C29 1.7(5)
C60 C56 C57 C58 2.1(5)
C53 C56 C57 C58 152.0(3)
C29 C57 C58 C55 11.2(5)
C56 C57 C58 C55 -139.8(3)
C29 C57 C58 C59 152.5(3)
C56 C57 C58 C59 1.6(5)
C31 C55 C58 C57 0.1(5)
C54 C55 C58 C57 146.3(3)
C31 C55 C58 C59 -145.5(3)
C54 C55 C58 C59 0.7(4)
C57 C58 C59 C73 -3.1(5)
C55 C58 C59 C73 142.3(3)
C57 C58 C59 C61 -146.3(3)
C55 C58 C59 C61 -0.9(4)
C53 C56 C60 C62 -13.3(5)
C57 C56 C60 C62 137.4(4)
C53 C56 C60 C73 -155.0(3)
C57 C56 C60 C73 -4.4(5)
C51 C54 C61 C63 1.9(5)
C55 C54 C61 C63 -141.4(3)
C51 C54 C61 C59 142.9(3)
C55 C54 C61 C59 -0.4(4)
C73 C59 C61 C63 -1.3(5)
C58 C59 C61 C63 142.1(3)
C73 C59 C61 C54 -142.6(3)
C58 C59 C61 C54 0.8(4)
C56 C60 C62 C50 1.8(6)
C73 C60 C62 C50 147.7(3)
C56 C60 C62 C70 -145.3(3)
C73 C60 C62 C70 0.6(4)
C52 C50 C62 C60 11.9(5)
C48 C50 C62 C60 -137.9(3)
C52 C50 C62 C70 154.4(3)
C48 C50 C62 C70 4.6(5)
C54 C61 C63 C64 -1.4(5)
C59 C61 C63 C64 -137.1(3)
C54 C61 C63 C69 136.7(3)
C59 C61 C63 C69 0.9(5)
C36 C49 C64 C63 136.5(3)
C51 C49 C64 C63 0.4(5)
C36 C49 C64 C65 -0.7(5)
C51 C49 C64 C65 -136.8(3)
C61 C63 C64 C49 0.2(5)
C69 C63 C64 C49 -142.2(3)
C61 C63 C64 C65 141.5(3)
C69 C63 C64 C65 -1.0(4)
C39 C46 C65 C67 -137.9(4)
C44 C46 C65 C67 -0.1(5)
C39 C46 C65 C64 -0.7(5)
C44 C46 C65 C64 137.1(4)
C49 C64 C65 C46 1.3(5)
C63 C64 C65 C46 -140.9(3)
C49 C64 C65 C67 143.2(3)
C63 C64 C65 C67 1.1(4)
C72 C66 C67 C69 -136.3(4)
C68 C66 C67 C69 1.3(5)
C72 C66 C67 C65 0.9(5)
C68 C66 C67 C65 138.4(4)
C46 C65 C67 C66 -0.7(5)
C64 C65 C67 C66 -142.5(3)
C46 C65 C67 C69 141.0(3)
C64 C65 C67 C69 -0.8(4)
C67 C66 C68 C70 -1.7(5)
C72 C66 C68 C70 140.4(3)
C67 C66 C68 C47 -143.7(3)
C72 C66 C68 C47 -1.5(4)
C48 C47 C68 C70 5.7(5)
C45 C47 C68 C70 -141.1(3)
C48 C47 C68 C66 148.3(3)
C45 C47 C68 C66 1.6(4)
C66 C67 C69 C71 -0.8(5)
C65 C67 C69 C71 -142.2(3)
C66 C67 C69 C63 141.6(3)
C65 C67 C69 C63 0.2(4)
C61 C63 C69 C71 0.5(5)
C64 C63 C69 C71 142.9(3)
C61 C63 C69 C67 -141.9(3)
C64 C63 C69 C67 0.5(4)
C66 C68 C70 C62 -138.2(4)
C47 C68 C70 C62 -0.1(5)
C66 C68 C70 C71 1.6(5)
C47 C68 C70 C71 139.7(3)
C60 C62 C70 C68 141.9(3)
C50 C62 C70 C68 -5.0(5)
C60 C62 C70 C71 -1.4(4)
C50 C62 C70 C71 -148.3(3)
C67 C69 C71 C70 0.7(5)
C63 C69 C71 C70 -137.4(3)
C67 C69 C71 C73 136.6(3)
C63 C69 C71 C73 -1.5(5)
C68 C70 C71 C69 -1.1(5)
C62 C70 C71 C69 142.5(3)
C68 C70 C71 C73 -142.1(3)
C62 C70 C71 C73 1.6(4)
C43 C44 C72 C66 137.3(3)
C46 C44 C72 C66 -0.7(5)
C43 C44 C72 C45 -2.3(5)
C46 C44 C72 C45 -140.3(3)
C67 C66 C72 C44 -0.2(5)
C68 C66 C72 C44 -142.3(3)
C67 C66 C72 C45 143.1(3)
C68 C66 C72 C45 0.9(4)
C41 C45 C72 C44 -2.1(5)
C47 C45 C72 C44 144.3(3)
C41 C45 C72 C66 -146.3(3)
C47 C45 C72 C66 0.1(4)
C3 C4 C74 N1 152.6(3)
C13 C4 C74 N1 -83.1(3)
C5 C4 C74 N1 33.8(3)
C3 C4 C74 C75 -26.0(4)
C13 C4 C74 C75 98.3(3)
C5 C4 C74 C75 -144.8(3)
N1 C74 C75 C76 -1.4(5)
C4 C74 C75 C76 177.1(3)
C74 C75 C76 C77 0.8(5)
C75 C76 C77 C78 0.7(5)
C76 C77 C78 N1 -1.7(5)
C76 C77 C78 C88 179.4(3)
C75 C74 N1 C78 0.4(4)
C4 C74 N1 C78 -178.2(3)
C77 C78 N1 C74 1.1(4)
C88 C78 N1 C74 -179.8(3)
C2 C1 C79 N2 -85.5(4)
C12 C1 C79 N2 149.8(3)
C11 C1 C79 N2 39.5(4)
C2 C1 C79 C80 92.2(4)
C12 C1 C79 C80 -32.5(4)
C11 C1 C79 C80 -142.8(3)
N2 C79 C80 C81 -2.5(5)
C1 C79 C80 C81 -180.0(3)
C79 C80 C81 C82 1.6(6)
C80 C81 C82 C83 0.1(5)
C81 C82 C83 N2 -1.0(5)
C81 C82 C83 C84 -177.3(3)
C80 C79 N2 C83 1.5(5)
C1 C79 N2 C83 179.1(3)
C82 C83 N2 C79 0.3(5)
C84 C83 N2 C79 176.8(3)
N2 C83 C84 C85 44.6(4)
C82 C83 C84 C85 -139.0(3)
N2 C83 C84 C87 -75.4(4)
C82 C83 C84 C87 101.1(4)
N2 C83 C84 C86 165.4(3)
C82 C83 C84 C86 -18.2(5)
N1 C78 C88 C90 -175.5(3)
C77 C78 C88 C90 3.6(5)
N1 C78 C88 C91 63.4(4)
C77 C78 C88 C91 -117.6(3)
N1 C78 C88 C89 -55.2(4)
C77 C78 C88 C89 123.8(3)
C58 C59 C73 C71 -138.8(3)
C61 C59 C73 C71 0.3(5)
C58 C59 C73 C60 0.8(5)
C61 C59 C73 C60 139.9(3)
C69 C71 C73 C59 1.1(5)
C70 C71 C73 C59 142.5(3)
C69 C71 C73 C60 -142.5(3)
C70 C71 C73 C60 -1.2(4)
C56 C60 C73 C59 2.9(5)
C62 C60 C73 C59 -143.6(3)
C56 C60 C73 C71 146.9(3)
C62 C60 C73 C71 0.4(4)
C97A C96A C95A C94A -3.1(9)
C95A C96A C97A C92A 1.3(8)
C95A C96A C97A Cl1A 179.1(4)
C93A C92A C97A C96A -0.3(8)
C93A C92A C97A Cl1A -178.2(4)
C97A C92A C93A C94A 1.1(10)
C92A C93A C94A C95A -2.8(11)
C96A C95A C94A C93A 3.8(10)
C95B C94B C93B C92B 0.0
C94B C93B C92B C97B 0.0
C93B C92B C97B C96B 0.0
C93B C92B C97B Cl1B -178.8(17)
C92B C97B C96B C95B 0.0
Cl1B C97B C96B C95B 178.8(17)
C97B C96B C95B C94B 0.0
C93B C94B C95B C96B 0.0
